data_7010352
loop_
_publ_author_name
'Brooks, Neil R.'
'Blake, Alexander J.'
'Champness, Neil R.'
'Cooke, Paul A.'
'Hubberstey, Peter'
'Proserpio, Davide M.'
'Wilson, Claire'
'Schr\"oder, Martin'

_publ_section_title
;
 Discrete molecular and extended polymeric copper(I) halide complexes
 of tetradentate thioether macrocycles
;
_journal_issue 4
_journal_name_full 'Journal of the Chemical Society, Dalton Transactions'
_journal_page_first 456
_journal_paper_doi 10.1039/b008202n
_journal_year 2001
_chemical_formula_moiety 'C8 H16 S4 Cu I'
_chemical_formula_sum 'C8 H16 Cu I S4'
_chemical_formula_weight 430.89
_chemical_name_common '[12]aneS4 copper(I) iodide'
_chemical_name_systematic
;
1,4,7,10-tetrathiacyclododecane copper(I) iodide
;
_space_group_IT_number 79
_symmetry_cell_setting tetragonal
_symmetry_space_group_name_Hall 'I 4'
_symmetry_space_group_name_H-M 'I 4'
_atom_sites_solution_hydrogens geom
_atom_sites_solution_primary direct
_atom_sites_solution_secondary 'difference Fourier synthesis'
_audit_creation_method SHELXL-97
_cell_angle_alpha 90.00
_cell_angle_beta 90.00
_cell_angle_gamma 90.00
_cell_formula_units_Z 2
_cell_length_a 8.905(3)
_cell_length_b 8.905(3)
_cell_length_c 8.331(3)
_cell_measurement_reflns_used 2003
_cell_measurement_temperature 150(2)
_cell_measurement_theta_max 28.72
_cell_measurement_theta_min 3.25
_cell_volume 660.6(4)
_computing_cell_refinement 'SAINT (Bruker, 1999a)'
_computing_data_collection 'SMART version 5.054 (Bruker, 1998)'
_computing_data_reduction 'SAINT (Bruker, 1999a)'
_computing_molecular_graphics 'SHELXTL/PC (version 5.03)(Sheldrick, 1994)'
_computing_publication_material 'SHELXL-97 (Sheldrick, 1997)'
_computing_structure_refinement 'SHELXL-97 (Sheldrick, 1997)'
_computing_structure_solution 'SHELXS-97 (Sheldrick, 1990)'
_diffrn_ambient_temperature 150(2)
_diffrn_measured_fraction_theta_full 0.994
_diffrn_measured_fraction_theta_max 0.932
_diffrn_measurement_device_type 'Bruker SMART CCD area detector'
_diffrn_measurement_method omega
_diffrn_radiation_monochromator graphite
_diffrn_radiation_source 'fine-focus sealed tube'
_diffrn_radiation_type MoK\a
_diffrn_radiation_wavelength 0.71073
_diffrn_reflns_av_R_equivalents 0.051
_diffrn_reflns_av_sigmaI/netI 0.0196
_diffrn_reflns_limit_h_max 10
_diffrn_reflns_limit_h_min -11
_diffrn_reflns_limit_k_max 11
_diffrn_reflns_limit_k_min -11
_diffrn_reflns_limit_l_max 8
_diffrn_reflns_limit_l_min -11
_diffrn_reflns_number 2067
_diffrn_reflns_theta_full 26.00
_diffrn_reflns_theta_max 28.72
_diffrn_reflns_theta_min 3.24
_diffrn_standards_decay_% 0
_exptl_absorpt_coefficient_mu 4.583
_exptl_absorpt_correction_T_max 0.413
_exptl_absorpt_correction_T_min 0.254
_exptl_absorpt_correction_type multi-scan
_exptl_absorpt_process_details 'XPREP (Sheldrick, 1997)'
_exptl_crystal_colour colourless
_exptl_crystal_density_diffrn 2.166
_exptl_crystal_density_meas ?
_exptl_crystal_density_method .
_exptl_crystal_description wedge
_exptl_crystal_F_000 420
_exptl_crystal_size_max 0.14
_exptl_crystal_size_mid 0.12
_exptl_crystal_size_min 0.08
_refine_diff_density_max 0.302
_refine_diff_density_min -0.414
_refine_diff_density_rms 0.083
_refine_ls_abs_structure_details 'Flack H D (1983), Acta Cryst. A39, 876-881'
_refine_ls_abs_structure_Flack 0.11(5)
_refine_ls_extinction_method none
_refine_ls_goodness_of_fit_ref 1.099
_refine_ls_hydrogen_treatment 'riding model'
_refine_ls_matrix_type full
_refine_ls_number_parameters 35
_refine_ls_number_reflns 422
_refine_ls_number_restraints 1
_refine_ls_restrained_S_all 1.098
_refine_ls_R_factor_all 0.0160
_refine_ls_R_factor_gt 0.0160
_refine_ls_shift/su_max 0.000
_refine_ls_shift/su_mean 0.000
_refine_ls_structure_factor_coef Fsqd
_refine_ls_weighting_details 'w=1/[\s^2^(Fo^2^)+(0.0270P)^2^+0.1021P] where P=(Fo^2^+2Fc^2^)/3'
_refine_ls_weighting_scheme calc
_refine_ls_wR_factor_gt 0.0396
_refine_ls_wR_factor_ref 0.0396
_reflns_number_gt 422
_reflns_number_total 422
_reflns_threshold_expression >2sigma(I)
_cod_data_source_file b008202n.txt
_cod_data_source_block CUI2S4
_cod_depositor_comments
;
The following automatic conversions were performed:
'_atom_site_symetry_multiplicity' tag replaced with
'_atom_site_symmetry_multiplicity'.

Automatic conversion script
Id: cif_correct_tags 1440 2010-10-19 06:21:57Z saulius 

The following automatic conversions were performed:

'_refine_ls_weighting_scheme' value 'calc
w=1/[\s^2^(Fo^2^)+(0.0270P)^2^+0.1021P] where P=(Fo^2^+2Fc^2^)/3' was
changed to 'calc'. New tag '_refine_ls_weighting_details' was
created. The value of the new tag was set to
'w=1/[\s^2^(Fo^2^)+(0.0270P)^2^+0.1021P] where P=(Fo^2^+2Fc^2^)/3'.

Automatic conversion script
Id: cif_fix_values 3143 2015-03-26 13:38:13Z robertas 

The following automatic conversions were performed:

'_atom_sites_solution_primary' value 'direct methods' was changed to
'direct'.

'_atom_sites_solution_hydrogens' value 'placed geometrically' was
changed to 'geom'.

Automatic conversion script
Id: cif_fix_values 6452 2018-10-05 10:23:21Z andrius 
;
_cod_original_sg_symbol_H-M I4
_cod_database_code 7010352

loop_
_symmetry_equiv_pos_as_xyz
'x, y, z'
'-x, -y, z'
'-y, x, z'
'y, -x, z'
'x+1/2, y+1/2, z+1/2'
'-x+1/2, -y+1/2, z+1/2'
'-y+1/2, x+1/2, z+1/2'
'y+1/2, -x+1/2, z+1/2'

loop_
_atom_site_label
_atom_site_type_symbol
_atom_site_fract_x
_atom_site_fract_y
_atom_site_fract_z
_atom_site_U_iso_or_equiv
_atom_site_adp_type
_atom_site_occupancy
_atom_site_symmetry_multiplicity
_atom_site_calc_flag
_atom_site_refinement_flags
_atom_site_disorder_assembly
_atom_site_disorder_group
I I 0.0000 0.0000 0.7870 0.01757(12) Uani 1 4 d S . .
Cu Cu 0.0000 0.0000 1.09596(14) 0.0348(3) Uani 1 4 d S . .
S1 S 0.05990(15) 0.25813(18) 1.20813(14) 0.0307(3) Uani 1 1 d . . .
C2 C 0.1809(5) 0.2033(6) 1.3734(5) 0.0236(9) Uani 1 1 d . . .
H2A H 0.2195 0.2943 1.4278 0.028 Uiso 1 1 calc R . .
H2B H 0.1223 0.1447 1.4525 0.028 Uiso 1 1 calc R . .
C3 C 0.3118(5) 0.1097(5) 1.3137(6) 0.0226(9) Uani 1 1 d . . .
H3A H 0.3751 0.0817 1.4067 0.027 Uiso 1 1 calc R . .
H3B H 0.3738 0.1723 1.2412 0.027 Uiso 1 1 calc R . .

loop_
_atom_site_aniso_label
_atom_site_aniso_U_11
_atom_site_aniso_U_22
_atom_site_aniso_U_33
_atom_site_aniso_U_23
_atom_site_aniso_U_13
_atom_site_aniso_U_12
I 0.02003(14) 0.02003(14) 0.01264(19) 0.000 0.000 0.000
Cu 0.0455(4) 0.0455(4) 0.0133(4) 0.000 0.000 0.000
S1 0.0207(5) 0.0548(8) 0.0165(6) 0.0054(5) 0.0026(4) 0.0039(5)
C2 0.020(2) 0.028(2) 0.0220(19) -0.0043(19) -0.0034(18) -0.0018(16)
C3 0.0220(16) 0.0227(17) 0.023(3) -0.0048(17) 0.0005(16) -0.0016(13)

loop_
_atom_type_symbol
_atom_type_description
_atom_type_scat_dispersion_real
_atom_type_scat_dispersion_imag
_atom_type_scat_source
C C 0.0033 0.0016 'International Tables Vol C Tables 4.2.6.8 and 6.1.1.4'
H H 0.0000 0.0000 'International Tables Vol C Tables 4.2.6.8 and 6.1.1.4'
S S 0.1246 0.1234 'International Tables Vol C Tables 4.2.6.8 and 6.1.1.4'
Cu Cu 0.3201 1.2651 'International Tables Vol C Tables 4.2.6.8 and 6.1.1.4'
I I -0.4742 1.8119 'International Tables Vol C Tables 4.2.6.8 and 6.1.1.4'

loop_
_geom_angle_atom_site_label_1
_geom_angle_atom_site_label_2
_geom_angle_atom_site_label_3
_geom_angle
_geom_angle_site_symmetry_1
_geom_angle_site_symmetry_3
_geom_angle_publ_flag
S1 Cu S1 82.21(3) . 4 y
S1 Cu S1 136.79(8) . 2 y
S1 Cu S1 82.21(3) 4 2 ?
S1 Cu S1 82.21(3) . 3 ?
S1 Cu S1 136.79(8) 4 3 ?
S1 Cu S1 82.21(3) 2 3 ?
S1 Cu I 111.61(4) . . y
S1 Cu I 111.61(4) 4 . ?
S1 Cu I 111.61(4) 2 . ?
S1 Cu I 111.61(4) 3 . ?
C3 S1 C2 101.4(2) 3 . ?
C3 S1 Cu 104.04(17) 3 . y
C2 S1 Cu 99.24(17) . . y
C3 C2 S1 110.8(3) . . ?
C2 C3 S1 114.5(3) . 4 ?

loop_
_geom_bond_atom_site_label_1
_geom_bond_atom_site_label_2
_geom_bond_distance
_geom_bond_site_symmetry_2
_geom_bond_publ_flag
I Cu 2.5742(15) . y
Cu S1 2.5380(18) . y
Cu S1 2.5380(18) 4 ?
Cu S1 2.5380(18) 2 ?
Cu S1 2.5380(18) 3 ?
S1 C3 1.812(4) 3 ?
S1 C2 1.815(5) . ?
C2 C3 1.517(7) . ?
C3 S1 1.812(4) 4 ?

loop_
_geom_torsion_atom_site_label_1
_geom_torsion_atom_site_label_2
_geom_torsion_atom_site_label_3
_geom_torsion_atom_site_label_4
_geom_torsion
_geom_torsion_site_symmetry_1
_geom_torsion_site_symmetry_2
_geom_torsion_site_symmetry_3
_geom_torsion_site_symmetry_4
_geom_torsion_publ_flag
S1 Cu S1 C3 -133.73(15) 4 . . 3 ?
S1 Cu S1 C3 -63.95(15) 2 . . 3 ?
S1 Cu S1 C3 5.84(16) 3 . . 3 ?
I Cu S1 C3 116.05(15) . . . 3 ?
S1 Cu S1 C2 -29.43(16) 4 . . . ?
S1 Cu S1 C2 40.36(16) 2 . . . ?
S1 Cu S1 C2 110.14(15) 3 . . . ?
I Cu S1 C2 -139.64(16) . . . . ?
C3 S1 C2 C3 162.6(3) 3 . . . y
Cu S1 C2 C3 56.1(3) . . . . ?
S1 C2 C3 S1 -58.2(4) . . . 4 y
C2 C3 S1 C2 -76.3(4) . . 4 4 y
